data_7720565
loop_
_publ_author_name
'Li, Ya-Juan'
'Tong, Yu-Qiao'
'Yin, Shi-Qing'
'Gu, Qian-Jun'
'Gong, Peng-Peng'
'Guo, Yi'
'Huang, Bo'
'Zhu, Ai-Xin'

_publ_section_title
;
 A one-dimensional hybrid ferroelectric exhibiting lone pair
 stereoactivity based on square pyramids.
;
_journal_issue 13
_journal_name_full 'Dalton transactions (Cambridge, England : 2003)'
_journal_page_first 5313
_journal_page_last 5318
_journal_paper_doi 10.1039/d6dt00395h
_journal_volume 55
_journal_year 2026
_chemical_formula_moiety 'Cl3 Sb, Cl, C5 H13 Cl N'
_chemical_formula_sum 'C5 H13 Cl5 N Sb'
_chemical_formula_weight 386.16
_space_group_crystal_system orthorhombic
_space_group_IT_number 62
_space_group_name_Hall '-P 2ac 2n'
_space_group_name_H-M_alt 'P n m a'
_atom_sites_solution_hydrogens geom
_audit_creation_date 2025-09-04
_audit_creation_method
;
Olex2 1.2
(compiled 2018.05.29 svn.r3508 for OlexSys, GUI svn.r5506)
;
_audit_update_record
;
2025-12-18 deposited with the CCDC.	2026-03-04 downloaded from the CCDC.
;
_cell_angle_alpha 90
_cell_angle_beta 90
_cell_angle_gamma 90
_cell_formula_units_Z 4
_cell_length_a 13.0163(11)
_cell_length_b 9.0703(8)
_cell_length_c 11.2869(10)
_cell_measurement_reflns_used 10552
_cell_measurement_temperature 300(2)
_cell_measurement_theta_max 31.777
_cell_measurement_theta_min 2.3650
_cell_volume 1332.6(2)
_computing_molecular_graphics 'Olex2 (Dolomanov et al., 2009)'
_computing_publication_material 'Olex2 (Dolomanov et al., 2009)'
_computing_structure_refinement 'ShelXL (Sheldrick, 2015)'
_computing_structure_solution 'olex2.solve (Bourhis et al., 2015)'
_diffrn_ambient_temperature 300.15
_diffrn_measured_fraction_theta_full 0.998
_diffrn_measured_fraction_theta_max 0.936
_diffrn_measurement_device_type 'XtaLAB Synergy R, HyPix'
_diffrn_radiation_type MoK\a
_diffrn_radiation_wavelength 0.71073
_diffrn_reflns_av_R_equivalents 0.0351
_diffrn_reflns_av_unetI/netI 0.0200
_diffrn_reflns_Laue_measured_fraction_full 0.998
_diffrn_reflns_Laue_measured_fraction_max 0.936
_diffrn_reflns_limit_h_max 18
_diffrn_reflns_limit_h_min -18
_diffrn_reflns_limit_k_max 12
_diffrn_reflns_limit_k_min -13
_diffrn_reflns_limit_l_max 16
_diffrn_reflns_limit_l_min -16
_diffrn_reflns_number 16226
_diffrn_reflns_point_group_measured_fraction_full 0.998
_diffrn_reflns_point_group_measured_fraction_max 0.936
_diffrn_reflns_theta_full 25.242
_diffrn_reflns_theta_max 31.777
_diffrn_reflns_theta_min 2.388
_exptl_absorpt_coefficient_mu 3.030
_exptl_crystal_colour colorless
_exptl_crystal_density_diffrn 1.925
_exptl_crystal_description block
_exptl_crystal_F_000 744
_refine_diff_density_max 0.635
_refine_diff_density_min -0.845
_refine_diff_density_rms 0.101
_refine_ls_extinction_method none
_refine_ls_goodness_of_fit_ref 1.081
_refine_ls_hydrogen_treatment constr
_refine_ls_matrix_type full
_refine_ls_number_parameters 78
_refine_ls_number_reflns 2242
_refine_ls_number_restraints 40
_refine_ls_restrained_S_all 1.184
_refine_ls_R_factor_all 0.0508
_refine_ls_R_factor_gt 0.0403
_refine_ls_shift/su_max 0.000
_refine_ls_shift/su_mean 0.000
_refine_ls_structure_factor_coef Fsqd
_refine_ls_weighting_details 'w=1/[\s^2^(Fo^2^)+(0.0719P)^2^+0.8041P] where P=(Fo^2^+2Fc^2^)/3'
_refine_ls_weighting_scheme calc
_refine_ls_wR_factor_gt 0.1194
_refine_ls_wR_factor_ref 0.1258
_reflns_Friedel_coverage 0.000
_reflns_number_gt 1780
_reflns_number_total 2242
_reflns_threshold_expression 'I > 2\s(I)'
_cod_data_source_file d6dt00395h2.cif
_cod_data_source_block 2
_cod_depositor_comments 'Adding full bibliography for 7720564--7720565.cif.'
_cod_database_code 7720565
_shelx_shelxl_version_number 2019/3
_shelx_space_group_comment
;
The symmetry employed for this shelxl refinement is uniquely defined
by the following loop, which should always be used as a source of
symmetry information in preference to the above space-group names.
They are only intended as comments.
;
_olex2_refinement_description
;
1. Fixed Uiso
 At 1.2 times of:
  All C(H,H) groups
 At 1.5 times of:
  All C(H,H,H) groups
2. Restrained distances
 C3-C4
 1.5 with sigma of 0.02
 N1-C1 = N1-C2 = N1-C3
 1.48 with sigma of 0.02
3. Uiso/Uaniso restraints and constraints
N1 \\sim C1 \\sim C2 \\sim C3 \\sim C4: within 2.2A with sigma of 0.01 and
sigma for terminal atoms of 0.01
4. Others
 Fixed Sof: C1(0.5) H1A(0.5) H1B(0.5) H1C(0.5) C3(0.5) H3A(0.5) H3B(0.5)
 C4(0.5) H4A(0.5) H4B(0.5)
5.a Secondary CH2 refined with riding coordinates:
 C3(H3A,H3B), C4(H4A,H4B)
5.b Idealised Me refined as rotating group:
 C1(H1A,H1B,H1C), C2(H2A,H2B,H2C)
;
_olex2_submission_special_instructions 'No special instructions were received'

loop_
_space_group_symop_operation_xyz
'x, y, z'
'-x+1/2, -y, z+1/2'
'-x, y+1/2, -z'
'x+1/2, -y+1/2, -z+1/2'
'-x, -y, -z'
'x-1/2, y, -z-1/2'
'x, -y-1/2, z'
'-x-1/2, y-1/2, z-1/2'

loop_
_atom_site_label
_atom_site_type_symbol
_atom_site_fract_x
_atom_site_fract_y
_atom_site_fract_z
_atom_site_U_iso_or_equiv
_atom_site_adp_type
_atom_site_occupancy
_atom_site_site_symmetry_order
_atom_site_calc_flag
_atom_site_refinement_flags_posn
_atom_site_refinement_flags_adp
_atom_site_refinement_flags_occupancy
_atom_site_disorder_assembly
_atom_site_disorder_group
Sb1 Sb 0.46722(2) 0.250000 0.66035(3) 0.05113(15) Uani 1 2 d S T P . .
Cl1 Cl 0.64469(11) 0.250000 0.70078(16) 0.0767(4) Uani 1 2 d S T P . .
Cl2 Cl 0.43161(14) 0.43440(18) 0.81079(14) 0.1004(4) Uani 1 1 d . . . . .
Cl3 Cl 0.500000 0.000000 0.500000 0.1260(9) Uani 1 2 d S T P . .
Cl4 Cl 0.7754(2) 0.750000 0.5048(2) 0.1274(8) Uani 1 2 d S T P . .
N1 N 0.6957(5) 0.750000 0.8440(4) 0.0753(13) Uani 1 2 d DS TU P . .
C1 C 0.5849(9) 0.7924(16) 0.8437(10) 0.112(3) Uani 0.5 1 d D U . A -1
H1A H 0.564734 0.821730 0.922043 0.168 Uiso 0.5 1 calc GR . . A -1
H1B H 0.544119 0.709651 0.819019 0.168 Uiso 0.5 1 calc GR . . A -1
H1C H 0.574468 0.872926 0.789859 0.168 Uiso 0.5 1 calc GR . . A -1
C2 C 0.7217(6) 0.8831(8) 0.9088(7) 0.131(2) Uani 1 1 d D U . B -1
H2A H 0.698332 0.874279 0.989147 0.197 Uiso 1 1 calc GR . . B -1
H2B H 0.689023 0.966300 0.872067 0.197 Uiso 1 1 calc GR . . B -1
H2C H 0.794795 0.896752 0.907967 0.197 Uiso 1 1 calc GR . . B -1
C3 C 0.7274(10) 0.7983(14) 0.7288(8) 0.099(3) Uani 0.5 1 d D U . A -1
H3A H 0.758319 0.891997 0.749851 0.119 Uiso 0.5 1 calc R . . A -1
H3B H 0.785680 0.733229 0.716902 0.119 Uiso 0.5 1 calc R . . A -1
C4 C 0.7058(8) 0.8231(11) 0.6276(8) 0.087(3) Uani 0.5 1 d D U . A -1
H4A H 0.706734 0.929495 0.618650 0.105 Uiso 0.5 1 calc R . . A -1
H4B H 0.634986 0.792525 0.617268 0.105 Uiso 0.5 1 calc R . . A -1

loop_
_atom_site_aniso_label
_atom_site_aniso_U_11
_atom_site_aniso_U_22
_atom_site_aniso_U_33
_atom_site_aniso_U_23
_atom_site_aniso_U_13
_atom_site_aniso_U_12
Sb1 0.0498(2) 0.0513(2) 0.0523(2) 0.000 -0.00278(11) 0.000
Cl1 0.0519(7) 0.0975(11) 0.0806(9) 0.000 -0.0060(6) 0.000
Cl2 0.1108(10) 0.0914(9) 0.0992(8) -0.0364(8) 0.0164(8) 0.0117(8)
Cl3 0.0964(12) 0.1257(19) 0.156(2) -0.0671(18) 0.0192(15) -0.0100(15)
Cl4 0.142(2) 0.155(2) 0.0846(14) 0.000 0.0075(13) 0.000
N1 0.075(3) 0.084(3) 0.067(3) 0.000 -0.001(2) 0.000
C1 0.111(6) 0.115(7) 0.110(6) 0.002(5) 0.007(5) 0.010(5)
C2 0.151(5) 0.132(4) 0.110(4) -0.009(4) -0.003(4) -0.031(4)
C3 0.117(5) 0.101(5) 0.080(4) 0.003(4) -0.012(4) -0.021(4)
C4 0.107(6) 0.080(5) 0.075(5) 0.009(4) -0.028(5) -0.001(5)

loop_
_atom_type_symbol
_atom_type_description
_atom_type_scat_dispersion_real
_atom_type_scat_dispersion_imag
_atom_type_scat_source
C C 0.0033 0.0016 'International Tables Vol C Tables 4.2.6.8 and 6.1.1.4'
H H 0.0000 0.0000 'International Tables Vol C Tables 4.2.6.8 and 6.1.1.4'
Cl Cl 0.1484 0.1585 'International Tables Vol C Tables 4.2.6.8 and 6.1.1.4'
N N 0.0061 0.0033 'International Tables Vol C Tables 4.2.6.8 and 6.1.1.4'
Sb Sb -0.5866 1.5461 'International Tables Vol C Tables 4.2.6.8 and 6.1.1.4'

loop_
_geom_angle_atom_site_label_1
_geom_angle_atom_site_label_2
_geom_angle_atom_site_label_3
_geom_angle
_geom_angle_site_symmetry_1
_geom_angle_site_symmetry_3
_geom_angle_publ_flag
Cl1 Sb1 Cl2 92.97(6) . . ?
Cl1 Sb1 Cl2 92.97(6) . 7_565 ?
Cl2 Sb1 Cl2 87.08(9) . 7_565 ?
C2 N1 C1 90.7(7) . . ?
C3 N1 C1 101.4(8) . . ?
C3 N1 C2 97.8(6) . . ?
C4 C3 N1 148.8(12) . . ?
C3 C4 Cl4 123.5(10) . . ?

loop_
_geom_bond_atom_site_label_1
_geom_bond_atom_site_label_2
_geom_bond_distance
_geom_bond_site_symmetry_2
_geom_bond_publ_flag
Sb1 Cl1 2.3547(14) . ?
Sb1 Cl2 2.4281(13) 7_565 ?
Sb1 Cl2 2.4281(13) . ?
Cl4 C4 1.783(11) . ?
N1 C1 1.493(12) . ?
N1 C2 1.451(7) . ?
N1 C3 1.432(10) . ?
C3 C4 1.199(11) . ?
